data_2221086
loop_
_publ_author_name
'Nemykin, Victor N.'
'Dorweiler, Jason D.'
'Subbotin, Roman I.'

_publ_section_title
;
 Ferrocenylbutadiyne
;
_journal_coeditor_code HG2474
_journal_issue 3
_journal_name_full 'Acta Crystallographica Section E'
_journal_page_first m298
_journal_page_last m299
_journal_paper_doi 10.1107/S1600536809005522
_journal_volume 65
_journal_year 2009
_chemical_formula_iupac '[Fe (C5 H5) (C9 H5)]'
_chemical_formula_moiety 'C14 H10 Fe1'
_chemical_formula_sum 'C14 H10 Fe'
_chemical_formula_weight 234.08
_chemical_name_systematic
;
Ferrocenylbutadiyne
;
_space_group_IT_number 14
_symmetry_cell_setting monoclinic
_symmetry_space_group_name_Hall '-P 2ybc'
_symmetry_space_group_name_H-M 'P 1 21/c 1'
_atom_sites_solution_hydrogens geom
_atom_sites_solution_primary direct
_cell_angle_alpha 90
_cell_angle_beta 97.01(3)
_cell_angle_gamma 90
_cell_formula_units_Z 4
_cell_length_a 7.9438(16)
_cell_length_b 10.332(2)
_cell_length_c 12.835(3)
_cell_measurement_reflns_used 25
_cell_measurement_temperature 298
_cell_measurement_theta_max 18
_cell_measurement_theta_min 15
_cell_volume 1045.6(4)
_computing_cell_refinement 'WinAFC (Rigaku/MSC, 2000)'
_computing_data_collection 'AFC-7R Diffractometer Control Software (Rigaku/MSC, 1997)'
_computing_data_reduction 'TEXSAN (Rigaku/MSC, 2004)'
_computing_molecular_graphics 'CAMERON (Watkin <i>et al.</i>,  1996)'
_computing_publication_material 'CRYSTALS (Betteridge <i>et al.</i>,  2003)'
_computing_structure_refinement 'CRYSTALS (Betteridge <i>et al.</i>,  2003)'
_computing_structure_solution 'SIR92 (Altomare <i>et al.</i>,  1994)'
_diffrn_ambient_temperature 298
_diffrn_measured_fraction_theta_full 0.998
_diffrn_measured_fraction_theta_max 0.998
_diffrn_measurement_device Serial
_diffrn_measurement_device_type 'Rigaku AFC-7R'
_diffrn_measurement_method \w/2\q
_diffrn_radiation_monochromator graphite
_diffrn_radiation_type 'Mo K\a'
_diffrn_radiation_wavelength 0.71073
_diffrn_reflns_av_R_equivalents 0.052
_diffrn_reflns_limit_h_max 10
_diffrn_reflns_limit_h_min -10
_diffrn_reflns_limit_k_max 0
_diffrn_reflns_limit_k_min -13
_diffrn_reflns_limit_l_max 16
_diffrn_reflns_limit_l_min 0
_diffrn_reflns_number 2549
_diffrn_reflns_theta_full 27.515
_diffrn_reflns_theta_max 27.515
_diffrn_reflns_theta_min 2.538
_diffrn_standards_decay_% 0.00
_diffrn_standards_interval_count 150
_diffrn_standards_number 3
_exptl_absorpt_coefficient_mu 1.399
_exptl_absorpt_correction_T_max 0.70
_exptl_absorpt_correction_T_min 0.58
_exptl_absorpt_correction_type psi-scan
_exptl_absorpt_process_details '(North <i>et al.</i>,  1968)'
_exptl_crystal_colour brown
_exptl_crystal_density_diffrn 1.487
_exptl_crystal_density_method 'not measured'
_exptl_crystal_description block
_exptl_crystal_F_000 480
_exptl_crystal_size_max 0.45
_exptl_crystal_size_mid 0.30
_exptl_crystal_size_min 0.25
_refine_diff_density_max 0.52
_refine_diff_density_min -0.47
_refine_ls_extinction_method None
_refine_ls_goodness_of_fit_ref 1.0809
_refine_ls_hydrogen_treatment constr
_refine_ls_matrix_type full
_refine_ls_number_parameters 136
_refine_ls_number_reflns 2402
_refine_ls_number_restraints 0
_refine_ls_R_factor_all 0.0516
_refine_ls_R_factor_gt 0.0476
_refine_ls_shift/su_max 0.000284
_refine_ls_structure_factor_coef Fsqd
_refine_ls_weighting_details
;
Method= Modified Sheldrick
w=1/[\s^2^(F^2^) + (0.07P)^2^ + 0.99P], where P=[max(Fo^2^,0) + 2Fc^2^]/3
;
_refine_ls_weighting_scheme calc
_refine_ls_wR_factor_all 0.1357
_refine_ls_wR_factor_gt 0.1206
_refine_ls_wR_factor_ref 0.1357
_reflns_number_gt 2248
_reflns_number_total 2411
_reflns_threshold_expression I>2\s(I)
_cod_data_source_file hg2474.cif
_cod_data_source_block I
_cod_depositor_comments
;
The following automatic conversions were performed:
'_symmetry_cell_setting' value 'Monoclinic' changed to 'monoclinic'
according to '/home/saulius/struct/CIF-dictionaries/cif_core.dic'
dictionary named 'cif_core.dic' version 2.4.1 from 2010-06-29.

Automatic conversion script
Id: cif_fix_enum 1527 2010-12-29 10:47:43Z saulius 

The following automatic conversions were performed:

'_symmetry_cell_setting' value 'Monoclinic' changed to 'monoclinic'
according to /home/saulius/struct/CIF-dictionaries/cif_core.dic
dictionary named 'cif_core.dic' version 2.4.1 from 2010-06-29.

Automatic conversion script
Id: cif_fix_values 1715 2011-07-08 13:25:40Z adriana 
;
_cod_original_cell_volume 1045.5(4)
_cod_original_sg_symbol_H-M 'P 21/c'
_cod_original_formula_sum 'C14 H10 Fe1'
_cod_database_code 2221086
_cod_database_fobs_code 2221086

loop_
_symmetry_equiv_pos_as_xyz
x,y,z
-x,-y,-z
-x,y+1/2,-z+1/2
x,-y+1/2,z+1/2

loop_
_atom_site_type_symbol
_atom_site_label
_atom_site_fract_x
_atom_site_fract_y
_atom_site_fract_z
_atom_site_U_iso_or_equiv
_atom_site_adp_type
_atom_site_occupancy
_atom_site_disorder_assembly
_atom_site_disorder_group
Fe Fe1 0.29866(5) 0.10003(4) 0.31022(3) 0.0488 Uani 1.0000 . .
C C1 0.1074(4) 0.0794(3) 0.4007(3) 0.0518 Uani 1.0000 . .
C C2 0.2591(4) 0.0175(3) 0.4488(3) 0.0575 Uani 1.0000 . .
C C3 0.3047(5) -0.0793(3) 0.3799(3) 0.0668 Uani 1.0000 . .
C C4 0.1850(6) -0.0782(3) 0.2897(3) 0.0710 Uani 1.0000 . .
C C5 0.0628(4) 0.0191(4) 0.3004(3) 0.0622 Uani 1.0000 . .
C C6 0.3496(7) 0.2904(4) 0.2979(5) 0.0866 Uani 1.0000 . .
C C7 0.4938(7) 0.2257(5) 0.3366(4) 0.0928 Uani 1.0000 . .
C C8 0.5285(7) 0.1368(5) 0.2642(8) 0.1210 Uani 1.0000 . .
C C9 0.4034(14) 0.1459(8) 0.1794(5) 0.1336 Uani 1.0000 . .
C C10 0.2955(7) 0.2426(7) 0.2031(5) 0.1036 Uani 1.0000 . .
C C11 0.0220(4) 0.1842(3) 0.4417(3) 0.0543 Uani 1.0000 . .
C C12 -0.0531(4) 0.2707(4) 0.4767(3) 0.0594 Uani 1.0000 . .
C C13 -0.1411(5) 0.3705(4) 0.5177(3) 0.0665 Uani 1.0000 . .
C C14 -0.2128(5) 0.4495(4) 0.5504(4) 0.0755 Uani 1.0000 . .
H H2 0.3169 0.0377 0.5142 0.0693 Uiso 1.0000 . .
H H3 0.3970 -0.1349 0.3926 0.0865 Uiso 1.0000 . .
H H4 0.1871 -0.1323 0.2320 0.0850 Uiso 1.0000 . .
H H5 -0.0298 0.0394 0.2515 0.0744 Uiso 1.0000 . .
H H6 0.2992 0.3561 0.3327 0.1061 Uiso 1.0000 . .
H H7 0.5582 0.2387 0.4013 0.1128 Uiso 1.0000 . .
H H8 0.6195 0.0796 0.2682 0.1788 Uiso 1.0000 . .
H H9 0.3901 0.0972 0.1180 0.1600 Uiso 1.0000 . .
H H10 0.2000 0.2722 0.1607 0.1248 Uiso 1.0000 . .
H H15 -0.2661 0.5084 0.5739 0.0916 Uiso 1.0000 . .

loop_
_atom_site_aniso_label
_atom_site_aniso_U_11
_atom_site_aniso_U_22
_atom_site_aniso_U_33
_atom_site_aniso_U_12
_atom_site_aniso_U_13
_atom_site_aniso_U_23
Fe1 0.0479(3) 0.0438(3) 0.0572(3) -0.00690(17) 0.01690(19) -0.00211(17)
C1 0.0481(15) 0.0538(16) 0.0560(16) -0.0080(13) 0.0158(13) -0.0011(13)
C2 0.0606(18) 0.0546(17) 0.0591(17) -0.0015(15) 0.0146(14) 0.0087(14)
C3 0.070(2) 0.0454(17) 0.090(3) 0.0012(15) 0.029(2) 0.0067(17)
C4 0.084(3) 0.0535(18) 0.083(3) -0.0227(18) 0.038(2) -0.0177(17)
C5 0.0541(17) 0.069(2) 0.0638(18) -0.0216(16) 0.0107(14) -0.0091(16)
C6 0.099(3) 0.0441(18) 0.128(4) -0.008(2) 0.060(3) 0.005(2)
C7 0.082(3) 0.099(4) 0.093(3) -0.051(3) -0.003(2) 0.017(3)
C8 0.085(4) 0.068(3) 0.229(8) 0.006(3) 0.096(5) 0.031(4)
C9 0.206(8) 0.120(5) 0.093(4) -0.098(5) 0.095(5) -0.043(4)
C10 0.079(3) 0.125(4) 0.103(4) -0.035(3) -0.005(3) 0.061(4)
C11 0.0476(16) 0.0597(18) 0.0577(17) -0.0082(14) 0.0149(13) 0.0007(14)
C12 0.0527(17) 0.064(2) 0.0631(19) -0.0020(15) 0.0138(14) -0.0029(15)
C13 0.058(2) 0.073(2) 0.070(2) -0.0079(18) 0.0147(17) -0.0011(18)
C14 0.073(2) 0.066(2) 0.091(3) 0.0128(19) 0.028(2) -0.018(2)

loop_
_atom_type_symbol
_atom_type_scat_dispersion_real
_atom_type_scat_dispersion_imag
_atom_type_scat_source
C 0.0033 0.0016 'International Tables Vol C 4.2.6.8 and 6.1.1.4'
H 0.0000 0.0000 'International Tables Vol C 4.2.6.8 and 6.1.1.4'
Fe 0.3463 0.8444 'International Tables Vol C 4.2.6.8 and 6.1.1.4'

loop_
_geom_angle_atom_site_label_1
_geom_angle_atom_site_label_2
_geom_angle_atom_site_label_3
_geom_angle_site_symmetry_1
_geom_angle_site_symmetry_2
_geom_angle_site_symmetry_3
_geom_angle
_geom_angle_publ_flag
C1 Fe1 C2 . . . 41.37(14) no
C1 Fe1 C3 . . . 68.68(14) no
C2 Fe1 C3 . . . 40.40(15) no
C1 Fe1 C4 . . . 68.39(14) no
C2 Fe1 C4 . . . 67.87(16) no
C3 Fe1 C4 . . . 40.00(18) no
C1 Fe1 C5 . . . 41.25(13) no
C2 Fe1 C5 . . . 69.11(15) no
C3 Fe1 C5 . . . 68.30(16) no
C4 Fe1 C5 . . . 40.45(16) no
C1 Fe1 C6 . . . 108.53(16) no
C2 Fe1 C6 . . . 122.10(19) no
C3 Fe1 C6 . . . 156.7(2) no
C4 Fe1 C6 . . . 162.4(2) no
C5 Fe1 C6 . . . 125.9(2) no
C1 Fe1 C7 . . . 125.7(2) no
C2 Fe1 C7 . . . 108.70(18) no
C3 Fe1 C7 . . . 122.0(2) no
C4 Fe1 C7 . . . 156.2(2) no
C5 Fe1 C7 . . . 162.5(2) no
C1 Fe1 C8 . . . 162.0(3) no
C2 Fe1 C8 . . . 125.2(3) no
C3 Fe1 C8 . . . 108.8(2) no
C4 Fe1 C8 . . . 122.0(2) no
C5 Fe1 C8 . . . 156.0(3) no
C1 Fe1 C9 . . . 155.8(4) no
C2 Fe1 C9 . . . 161.8(4) no
C3 Fe1 C9 . . . 125.7(3) no
C4 Fe1 C9 . . . 108.88(19) no
C5 Fe1 C9 . . . 120.9(3) no
C1 Fe1 C10 . . . 121.2(2) no
C2 Fe1 C10 . . . 156.2(3) no
C3 Fe1 C10 . . . 162.7(3) no
C4 Fe1 C10 . . . 126.9(2) no
C5 Fe1 C10 . . . 108.81(18) no
C6 Fe1 C7 . . . 39.6(2) no
C6 Fe1 C8 . . . 66.3(2) no
C7 Fe1 C8 . . . 39.3(3) no
C6 Fe1 C9 . . . 66.4(2) no
C7 Fe1 C9 . . . 66.6(2) no
C8 Fe1 C9 . . . 40.0(3) no
C6 Fe1 C10 . . . 38.7(2) no
C7 Fe1 C10 . . . 65.8(2) no
C8 Fe1 C10 . . . 66.4(2) no
C9 Fe1 C10 . . . 39.9(3) no
Fe1 C1 C2 . . . 69.28(18) no
Fe1 C1 C5 . . . 69.73(18) no
C2 C1 C5 . . . 107.2(3) no
Fe1 C1 C11 . . . 124.0(2) no
C2 C1 C11 . . . 126.6(3) no
C5 C1 C11 . . . 126.1(3) no
C1 C2 Fe1 . . . 69.34(18) no
C1 C2 C3 . . . 108.2(3) no
Fe1 C2 C3 . . . 70.7(2) no
C1 C2 H2 . . . 125.8 no
Fe1 C2 H2 . . . 125.7 no
C3 C2 H2 . . . 126.0 no
C2 C3 Fe1 . . . 68.87(19) no
C2 C3 C4 . . . 108.1(3) no
Fe1 C3 C4 . . . 69.9(2) no
C2 C3 H3 . . . 125.8 no
Fe1 C3 H3 . . . 127.5 no
C4 C3 H3 . . . 126.1 no
C3 C4 Fe1 . . . 70.1(2) no
C3 C4 C5 . . . 109.2(3) no
Fe1 C4 C5 . . . 69.31(19) no
C3 C4 H4 . . . 125.2 no
Fe1 C4 H4 . . . 126.1 no
C5 C4 H4 . . . 125.6 no
C1 C5 C4 . . . 107.3(3) no
C1 C5 Fe1 . . . 69.02(17) no
C4 C5 Fe1 . . . 70.2(2) no
C1 C5 H5 . . . 126.5 no
C4 C5 H5 . . . 126.1 no
Fe1 C5 H5 . . . 126.4 no
Fe1 C6 C7 . . . 70.2(2) no
Fe1 C6 C10 . . . 70.4(3) no
C7 C6 C10 . . . 108.2(5) no
Fe1 C6 H6 . . . 124.8 no
C7 C6 H6 . . . 125.0 no
C10 C6 H6 . . . 126.7 no
C6 C7 Fe1 . . . 70.2(2) no
C6 C7 C8 . . . 108.3(5) no
Fe1 C7 C8 . . . 70.5(3) no
C6 C7 H7 . . . 126.8 no
Fe1 C7 H7 . . . 124.8 no
C8 C7 H7 . . . 124.9 no
Fe1 C8 C7 . . . 70.2(3) no
Fe1 C8 C9 . . . 69.8(3) no
C7 C8 C9 . . . 107.8(5) no
Fe1 C8 H8 . . . 126.0 no
C7 C8 H8 . . . 127.8 no
C9 C8 H8 . . . 124.4 no
C8 C9 Fe1 . . . 70.1(3) no
C8 C9 C10 . . . 106.5(5) no
Fe1 C9 C10 . . . 69.8(3) no
C8 C9 H9 . . . 128.7 no
Fe1 C9 H9 . . . 124.2 no
C10 C9 H9 . . . 124.8 no
C9 C10 Fe1 . . . 70.3(3) no
C9 C10 C6 . . . 109.3(5) no
Fe1 C10 C6 . . . 70.9(3) no
C9 C10 H10 . . . 126.6 no
Fe1 C10 H10 . . . 125.6 no
C6 C10 H10 . . . 124.1 no
C1 C11 C12 . . . 178.5(3) no
C11 C12 C13 . . . 179.5(4) no
C12 C13 C14 . . . 179.3(5) no
C13 C14 H15 . . . 179.3 no

loop_
_geom_bond_atom_site_label_1
_geom_bond_atom_site_label_2
_geom_bond_site_symmetry_1
_geom_bond_site_symmetry_2
_geom_bond_distance
_geom_bond_publ_flag
Fe1 C1 . . 2.032(3) no
Fe1 C2 . . 2.031(3) no
Fe1 C3 . . 2.056(3) no
Fe1 C4 . . 2.054(3) no
Fe1 C5 . . 2.042(3) no
Fe1 C6 . . 2.018(4) no
Fe1 C7 . . 2.019(4) no
Fe1 C8 . . 2.023(4) no
Fe1 C9 . . 2.019(4) no
Fe1 C10 . . 2.013(4) no
C1 C2 . . 1.436(5) no
C1 C5 . . 1.435(5) no
C1 C11 . . 1.413(5) no
C2 C3 . . 1.412(5) no
C2 H2 . . 0.930 no
C3 C4 . . 1.406(6) no
C3 H3 . . 0.930 no
C4 C5 . . 1.416(6) no
C4 H4 . . 0.930 no
C5 H5 . . 0.930 no
C6 C7 . . 1.366(7) no
C6 C10 . . 1.335(8) no
C6 H6 . . 0.930 no
C7 C8 . . 1.359(8) no
C7 H7 . . 0.930 no
C8 C9 . . 1.384(10) no
C8 H8 . . 0.930 no
C9 C10 . . 1.375(10) no
C9 H9 . . 0.930 no
C10 H10 . . 0.930 no
C11 C12 . . 1.192(5) no
C12 C13 . . 1.385(5) no
C13 C14 . . 1.107(5) no
C14 H15 . . 0.820 no
